data_8107485
loop_
_publ_author_name
'Zhang, Juan'
'Hou, Yun'
'Zhao, Feng-Lan'
'Meng, Qing-Guo'

_publ_section_title
;
 Crystal structure of
 E-7-fluoro-2-(2-(trifluoromethyl)benzylidene)-3,4-dihydronaphthalen-1(2H)-one,
 C18H12F4O
;
_journal_issue 3
_journal_name_full 'Zeitschrift f\"ur Kristallographie - New Crystal Structures'
_journal_page_first 525
_journal_page_last 527
_journal_paper_doi 10.1515/ncrs-2023-0066
_journal_volume 238
_journal_year 2023
_chemical_formula_moiety 'C18 H12 F4 O'
_chemical_formula_sum 'C18 H12 F4 O'
_chemical_formula_weight 320.28
_space_group_crystal_system triclinic
_space_group_IT_number 2
_space_group_name_Hall '-P 1'
_space_group_name_H-M_alt 'P -1'
_atom_sites_solution_hydrogens geom
_audit_creation_method SHELXL-2017/1
_cell_angle_alpha 89.394(9)
_cell_angle_beta 76.343(9)
_cell_angle_gamma 63.411(11)
_cell_formula_units_Z 2
_cell_length_a 7.9400(8)
_cell_length_b 8.1071(9)
_cell_length_c 13.3238(15)
_cell_measurement_reflns_used 1354
_cell_measurement_temperature 293(2)
_cell_measurement_theta_max 25.1470
_cell_measurement_theta_min 4.6980
_cell_volume 740.79(16)
_computing_cell_refinement 'CrysAlisPro 1.171.38.43f (Rigaku OD, 2017)'
_computing_data_collection 'CrysAlisPro 1.171.38.43f (Rigaku OD, 2017)'
_computing_data_reduction 'CrysAlisPro 1.171.38.43f (Rigaku OD, 2017)'
_computing_molecular_graphics 'Bruker SHELXTL'
_computing_publication_material 'Bruker SHELXTL'
_computing_structure_refinement 'SHELXL-2017/1 (Sheldrick, 2015)'
_computing_structure_solution 'SHELXL-2017/1 (Sheldrick, 2015)'
_diffrn_ambient_temperature 293(2)
_diffrn_measured_fraction_theta_full 0.997
_diffrn_measured_fraction_theta_max 0.997
_diffrn_measurement_device_type 'Xcalibur, Atlas, Gemini ultra'
_diffrn_measurement_method 'CCD plate'
_diffrn_radiation_type MoK\a
_diffrn_radiation_wavelength 0.71073
_diffrn_reflns_av_R_equivalents 0.0183
_diffrn_reflns_av_unetI/netI 0.0302
_diffrn_reflns_Laue_measured_fraction_full 0.997
_diffrn_reflns_Laue_measured_fraction_max 0.997
_diffrn_reflns_limit_h_max 8
_diffrn_reflns_limit_h_min -9
_diffrn_reflns_limit_k_max 9
_diffrn_reflns_limit_k_min -9
_diffrn_reflns_limit_l_max 13
_diffrn_reflns_limit_l_min -16
_diffrn_reflns_number 5090
_diffrn_reflns_point_group_measured_fraction_full 0.997
_diffrn_reflns_point_group_measured_fraction_max 0.997
_diffrn_reflns_theta_full 25.242
_diffrn_reflns_theta_max 25.500
_diffrn_reflns_theta_min 3.388
_diffrn_source 'fine-focus sealed X-ray tube'
_exptl_absorpt_coefficient_mu 0.122
_exptl_absorpt_correction_T_max 1.00000
_exptl_absorpt_correction_T_min 0.95340
_exptl_absorpt_correction_type multi-scan
_exptl_absorpt_process_details
;
CrysAlisPro 1.171.39.46e (Rigaku Oxford Diffraction, 2018)
Empirical absorption correction using spherical harmonics,
 implemented in SCALE3 ABSPACK scaling algorithm.
;
_exptl_crystal_colour yellow
_exptl_crystal_density_diffrn 1.436
_exptl_crystal_description block
_exptl_crystal_F_000 328
_exptl_crystal_size_max 0.160
_exptl_crystal_size_mid 0.130
_exptl_crystal_size_min 0.120
_refine_diff_density_max 0.234
_refine_diff_density_min -0.183
_refine_diff_density_rms 0.035
_refine_ls_extinction_coef .
_refine_ls_extinction_method none
_refine_ls_goodness_of_fit_ref 1.017
_refine_ls_hydrogen_treatment constr
_refine_ls_matrix_type full
_refine_ls_number_parameters 208
_refine_ls_number_reflns 2757
_refine_ls_number_restraints 0
_refine_ls_restrained_S_all 1.017
_refine_ls_R_factor_all 0.0751
_refine_ls_R_factor_gt 0.0472
_refine_ls_shift/su_max 0.000
_refine_ls_shift/su_mean 0.000
_refine_ls_structure_factor_coef Fsqd
_refine_ls_weighting_details 'w=1/[\s^2^(Fo^2^)+(0.0465P)^2^+0.2116P] where P=(Fo^2^+2Fc^2^)/3'
_refine_ls_weighting_scheme calc
_refine_ls_wR_factor_gt 0.1051
_refine_ls_wR_factor_ref 0.1244
_reflns_Friedel_coverage 0.000
_reflns_Friedel_fraction_full .
_reflns_Friedel_fraction_max .
_reflns_number_gt 1886
_reflns_number_total 2757
_reflns_threshold_expression 'I > 2\s(I)'
_cod_data_source_file suppl_j_ncrs-2023-0066_suppl_001.cif
_cod_data_source_block XF-1-17
_cod_original_cell_volume 740.79(15)
_cod_database_code 8107485
_shelx_shelxl_version_number 2017/1
_shelx_space_group_comment
;
The symmetry employed for this shelxl refinement is uniquely defined
by the following loop, which should always be used as a source of
symmetry information in preference to the above space-group names.
They are only intended as comments.
;
_shelx_estimated_absorpt_t_min 0.981
_shelx_estimated_absorpt_t_max 0.985

loop_
_space_group_symop_operation_xyz
'x, y, z'
'-x, -y, -z'

loop_
_atom_site_label
_atom_site_type_symbol
_atom_site_fract_x
_atom_site_fract_y
_atom_site_fract_z
_atom_site_U_iso_or_equiv
_atom_site_adp_type
_atom_site_occupancy
_atom_site_site_symmetry_order
_atom_site_calc_flag
_atom_site_refinement_flags_posn
_atom_site_refinement_flags_adp
_atom_site_refinement_flags_occupancy
_atom_site_disorder_assembly
_atom_site_disorder_group
C1 C 0.3021(3) 0.1159(3) 0.44630(15) 0.0467(5) Uani 1 1 d . . . . .
C2 C 0.4080(3) 0.0627(3) 0.33376(14) 0.0454(5) Uani 1 1 d . . . . .
C3 C 0.5253(3) 0.1620(3) 0.29075(16) 0.0566(6) Uani 1 1 d . . . . .
H3A H 0.567905 0.136452 0.215629 0.068 Uiso 1 1 calc R U . . .
H3B H 0.640379 0.116239 0.317107 0.068 Uiso 1 1 calc R U . . .
C4 C 0.4058(4) 0.3704(3) 0.32088(16) 0.0599(6) Uani 1 1 d . . . . .
H4A H 0.489801 0.428872 0.299560 0.072 Uiso 1 1 calc R U . . .
H4B H 0.304894 0.418905 0.283863 0.072 Uiso 1 1 calc R U . . .
C5 C 0.2672(3) 0.5915(3) 0.48469(18) 0.0593(6) Uani 1 1 d . . . . .
H5 H 0.297861 0.675030 0.446001 0.071 Uiso 1 1 calc R U . . .
C6 C 0.1780(3) 0.6394(3) 0.58907(19) 0.0614(6) Uani 1 1 d . . . . .
H6 H 0.146742 0.754411 0.621083 0.074 Uiso 1 1 calc R U . . .
C7 C 0.1361(3) 0.5131(3) 0.64492(17) 0.0587(6) Uani 1 1 d . . . . .
C8 C 0.1763(3) 0.3443(3) 0.60074(16) 0.0527(5) Uani 1 1 d . . . . .
H8 H 0.144977 0.262291 0.640638 0.063 Uiso 1 1 calc R U . . .
C9 C 0.2651(3) 0.2971(3) 0.49480(15) 0.0439(5) Uani 1 1 d . . . . .
C10 C 0.3127(3) 0.4202(3) 0.43546(15) 0.0482(5) Uani 1 1 d . . . . .
C11 C 0.3828(3) -0.0611(3) 0.28211(15) 0.0503(5) Uani 1 1 d . . . . .
H11 H 0.294817 -0.100206 0.319308 0.060 Uiso 1 1 calc R U . . .
C12 C 0.4775(3) -0.1433(3) 0.17318(15) 0.0488(5) Uani 1 1 d . . . . .
C13 C 0.3769(3) -0.1758(3) 0.10799(16) 0.0513(5) Uani 1 1 d . . . . .
C14 C 0.4727(4) -0.2554(3) 0.00690(18) 0.0677(7) Uani 1 1 d . . . . .
H14 H 0.404360 -0.275303 -0.035509 0.081 Uiso 1 1 calc R U . . .
C15 C 0.6667(4) -0.3055(4) -0.03190(19) 0.0770(7) Uani 1 1 d . . . . .
H15 H 0.729358 -0.358716 -0.100242 0.092 Uiso 1 1 calc R U . . .
C16 C 0.7680(4) -0.2771(4) 0.0303(2) 0.0738(7) Uani 1 1 d . . . . .
H16 H 0.899727 -0.310549 0.004040 0.089 Uiso 1 1 calc R U . . .
C17 C 0.6757(3) -0.1991(3) 0.13151(18) 0.0617(6) Uani 1 1 d . . . . .
H17 H 0.747248 -0.183081 0.173210 0.074 Uiso 1 1 calc R U . . .
C18 C 0.1659(4) -0.1226(4) 0.14540(18) 0.0653(6) Uani 1 1 d . . . . .
F1 F 0.0486(2) 0.5596(2) 0.74883(11) 0.0901(5) Uani 1 1 d . . . . .
F2 F 0.0566(2) 0.0534(2) 0.18312(14) 0.1006(6) Uani 1 1 d . . . . .
F3 F 0.1271(3) -0.2185(3) 0.22106(14) 0.1131(7) Uani 1 1 d . . . . .
F4 F 0.0901(2) -0.1483(3) 0.07227(13) 0.1153(7) Uani 1 1 d . . . . .
O1 O 0.2475(3) 0.0147(2) 0.49754(11) 0.0672(5) Uani 1 1 d . . . . .

loop_
_atom_site_aniso_label
_atom_site_aniso_U_11
_atom_site_aniso_U_22
_atom_site_aniso_U_33
_atom_site_aniso_U_23
_atom_site_aniso_U_13
_atom_site_aniso_U_12
C1 0.0538(12) 0.0414(11) 0.0491(12) 0.0088(9) -0.0177(9) -0.0233(10)
C2 0.0509(12) 0.0419(11) 0.0454(11) 0.0089(9) -0.0181(9) -0.0203(10)
C3 0.0625(14) 0.0630(15) 0.0503(12) 0.0040(10) -0.0130(10) -0.0347(12)
C4 0.0776(16) 0.0573(14) 0.0594(14) 0.0166(11) -0.0209(12) -0.0419(13)
C5 0.0663(14) 0.0451(13) 0.0767(16) 0.0118(11) -0.0262(12) -0.0307(12)
C6 0.0592(14) 0.0464(13) 0.0775(17) -0.0082(12) -0.0204(12) -0.0216(12)
C7 0.0549(13) 0.0570(14) 0.0567(14) -0.0069(11) -0.0106(10) -0.0208(12)
C8 0.0558(13) 0.0454(12) 0.0553(13) 0.0046(10) -0.0138(10) -0.0220(11)
C9 0.0442(11) 0.0398(11) 0.0500(12) 0.0068(9) -0.0183(9) -0.0182(10)
C10 0.0511(12) 0.0437(12) 0.0563(12) 0.0102(9) -0.0223(10) -0.0234(10)
C11 0.0566(12) 0.0475(12) 0.0505(12) 0.0089(9) -0.0166(10) -0.0256(11)
C12 0.0588(13) 0.0393(11) 0.0503(12) 0.0053(9) -0.0166(10) -0.0230(10)
C13 0.0611(13) 0.0474(12) 0.0503(12) 0.0061(9) -0.0164(10) -0.0281(11)
C14 0.0821(18) 0.0734(17) 0.0551(14) -0.0022(12) -0.0200(13) -0.0409(15)
C15 0.0833(19) 0.0813(19) 0.0565(15) -0.0127(13) -0.0014(13) -0.0368(16)
C16 0.0606(15) 0.0690(17) 0.0761(17) -0.0102(13) -0.0039(13) -0.0227(14)
C17 0.0563(14) 0.0600(15) 0.0657(15) -0.0021(11) -0.0180(11) -0.0227(12)
C18 0.0726(16) 0.0723(17) 0.0625(15) 0.0003(12) -0.0189(12) -0.0422(15)
F1 0.1058(12) 0.0816(11) 0.0656(9) -0.0216(8) 0.0026(8) -0.0394(10)
F2 0.0648(9) 0.0849(12) 0.1329(14) -0.0211(10) -0.0100(9) -0.0246(9)
F3 0.1039(13) 0.1436(16) 0.1212(14) 0.0493(12) -0.0222(10) -0.0862(13)
F4 0.0892(12) 0.1740(19) 0.1010(12) -0.0175(12) -0.0351(10) -0.0703(13)
O1 0.1006(13) 0.0536(10) 0.0542(9) 0.0073(7) -0.0091(8) -0.0465(10)

loop_
_atom_type_symbol
_atom_type_description
_atom_type_scat_dispersion_real
_atom_type_scat_dispersion_imag
_atom_type_scat_source
C C 0.0033 0.0016 'International Tables Vol C Tables 4.2.6.8 and 6.1.1.4'
H H 0.0000 0.0000 'International Tables Vol C Tables 4.2.6.8 and 6.1.1.4'
F F 0.0171 0.0103 'International Tables Vol C Tables 4.2.6.8 and 6.1.1.4'
O O 0.0106 0.0060 'International Tables Vol C Tables 4.2.6.8 and 6.1.1.4'

loop_
_geom_angle_atom_site_label_1
_geom_angle_atom_site_label_2
_geom_angle_atom_site_label_3
_geom_angle
_geom_angle_site_symmetry_1
_geom_angle_site_symmetry_3
O1 C1 C9 120.54(18) . .
O1 C1 C2 121.73(17) . .
C9 C1 C2 117.73(16) . .
C11 C2 C1 117.13(17) . .
C11 C2 C3 127.34(18) . .
C1 C2 C3 115.48(16) . .
C2 C3 C4 111.01(18) . .
C2 C3 H3A 109.4 . .
C4 C3 H3A 109.4 . .
C2 C3 H3B 109.4 . .
C4 C3 H3B 109.4 . .
H3A C3 H3B 108.0 . .
C10 C4 C3 112.76(17) . .
C10 C4 H4A 109.0 . .
C3 C4 H4A 109.0 . .
C10 C4 H4B 109.0 . .
C3 C4 H4B 109.0 . .
H4A C4 H4B 107.8 . .
C6 C5 C10 121.4(2) . .
C6 C5 H5 119.3 . .
C10 C5 H5 119.3 . .
C7 C6 C5 118.3(2) . .
C7 C6 H6 120.8 . .
C5 C6 H6 120.8 . .
C8 C7 F1 118.7(2) . .
C8 C7 C6 122.7(2) . .
F1 C7 C6 118.55(19) . .
C7 C8 C9 118.72(19) . .
C7 C8 H8 120.6 . .
C9 C8 H8 120.6 . .
C8 C9 C10 120.40(18) . .
C8 C9 C1 118.51(17) . .
C10 C9 C1 121.07(17) . .
C9 C10 C5 118.39(19) . .
C9 C10 C4 120.37(17) . .
C5 C10 C4 121.22(18) . .
C2 C11 C12 127.78(19) . .
C2 C11 H11 116.1 . .
C12 C11 H11 116.1 . .
C17 C12 C13 117.01(19) . .
C17 C12 C11 120.47(18) . .
C13 C12 C11 122.48(19) . .
C14 C13 C12 120.3(2) . .
C14 C13 C18 118.57(19) . .
C12 C13 C18 121.08(19) . .
C15 C14 C13 121.0(2) . .
C15 C14 H14 119.5 . .
C13 C14 H14 119.5 . .
C16 C15 C14 119.7(2) . .
C16 C15 H15 120.1 . .
C14 C15 H15 120.1 . .
C15 C16 C17 120.2(2) . .
C15 C16 H16 119.9 . .
C17 C16 H16 119.9 . .
C16 C17 C12 121.7(2) . .
C16 C17 H17 119.2 . .
C12 C17 H17 119.2 . .
F2 C18 F4 105.1(2) . .
F2 C18 F3 105.3(2) . .
F4 C18 F3 105.3(2) . .
F2 C18 C13 113.80(18) . .
F4 C18 C13 113.5(2) . .
F3 C18 C13 113.1(2) . .

loop_
_geom_bond_atom_site_label_1
_geom_bond_atom_site_label_2
_geom_bond_distance
_geom_bond_site_symmetry_2
C1 O1 1.222(2) .
C1 C9 1.486(3) .
C1 C2 1.495(3) .
C2 C11 1.335(3) .
C2 C3 1.501(3) .
C3 C4 1.522(3) .
C3 H3A 0.9700 .
C3 H3B 0.9700 .
C4 C10 1.501(3) .
C4 H4A 0.9700 .
C4 H4B 0.9700 .
C5 C6 1.374(3) .
C5 C10 1.395(3) .
C5 H5 0.9300 .
C6 C7 1.372(3) .
C6 H6 0.9300 .
C7 C8 1.363(3) .
C7 F1 1.365(3) .
C8 C9 1.391(3) .
C8 H8 0.9300 .
C9 C10 1.394(3) .
C11 C12 1.474(3) .
C11 H11 0.9300 .
C12 C17 1.394(3) .
C12 C13 1.408(3) .
C13 C14 1.380(3) .
C13 C18 1.485(3) .
C14 C15 1.368(3) .
C14 H14 0.9300 .
C15 C16 1.368(3) .
C15 H15 0.9300 .
C16 C17 1.376(3) .
C16 H16 0.9300 .
C17 H17 0.9300 .
C18 F2 1.320(3) .
C18 F4 1.323(3) .
C18 F3 1.329(3) .

loop_
_geom_torsion_atom_site_label_1
_geom_torsion_atom_site_label_2
_geom_torsion_atom_site_label_3
_geom_torsion_atom_site_label_4
_geom_torsion
_geom_torsion_site_symmetry_1
_geom_torsion_site_symmetry_2
_geom_torsion_site_symmetry_3
_geom_torsion_site_symmetry_4
O1 C1 C2 C11 23.0(3) . . . .
C9 C1 C2 C11 -157.24(18) . . . .
O1 C1 C2 C3 -159.4(2) . . . .
C9 C1 C2 C3 20.3(3) . . . .
C11 C2 C3 C4 128.9(2) . . . .
C1 C2 C3 C4 -48.4(2) . . . .
C2 C3 C4 C10 51.7(2) . . . .
C10 C5 C6 C7 0.8(3) . . . .
C5 C6 C7 C8 -1.2(3) . . . .
C5 C6 C7 F1 179.6(2) . . . .
F1 C7 C8 C9 179.85(19) . . . .
C6 C7 C8 C9 0.6(3) . . . .
C7 C8 C9 C10 0.3(3) . . . .
C7 C8 C9 C1 -177.81(19) . . . .
O1 C1 C9 C8 3.3(3) . . . .
C2 C1 C9 C8 -176.50(17) . . . .
O1 C1 C9 C10 -174.85(19) . . . .
C2 C1 C9 C10 5.4(3) . . . .
C8 C9 C10 C5 -0.7(3) . . . .
C1 C9 C10 C5 177.41(18) . . . .
C8 C9 C10 C4 -179.10(19) . . . .
C1 C9 C10 C4 -1.0(3) . . . .
C6 C5 C10 C9 0.1(3) . . . .
C6 C5 C10 C4 178.5(2) . . . .
C3 C4 C10 C9 -28.0(3) . . . .
C3 C4 C10 C5 153.6(2) . . . .
C1 C2 C11 C12 -176.56(19) . . . .
C3 C2 C11 C12 6.2(4) . . . .
C2 C11 C12 C17 41.8(3) . . . .
C2 C11 C12 C13 -140.6(2) . . . .
C17 C12 C13 C14 -1.5(3) . . . .
C11 C12 C13 C14 -179.1(2) . . . .
C17 C12 C13 C18 179.6(2) . . . .
C11 C12 C13 C18 1.9(3) . . . .
C12 C13 C14 C15 0.4(4) . . . .
C18 C13 C14 C15 179.4(2) . . . .
C13 C14 C15 C16 0.2(4) . . . .
C14 C15 C16 C17 0.2(4) . . . .
C15 C16 C17 C12 -1.4(4) . . . .
C13 C12 C17 C16 2.0(3) . . . .
C11 C12 C17 C16 179.6(2) . . . .
C14 C13 C18 F2 -124.4(2) . . . .
C12 C13 C18 F2 54.5(3) . . . .
C14 C13 C18 F4 -4.3(3) . . . .
C12 C13 C18 F4 174.7(2) . . . .
C14 C13 C18 F3 115.5(2) . . . .
C12 C13 C18 F3 -65.5(3) . . . .
